data_9015693
loop_
_publ_author_name
'Grenet, J.'
'Michel, A.'

_publ_section_title
;
 Etude cristallographique des composes Ba2FeUO6 et Ba2CrUO6
 _cod_database_code 1001095
;
_journal_name_full 'Annales de Chimie'
_journal_page_first 83
_journal_page_last 88
_journal_volume 1971
_journal_year 1971
_chemical_formula_sum 'Ba Cr0.5 O3 U0.5'
_space_group_IT_number 205
_symmetry_space_group_name_Hall '-P 2ac 2ab 3'
_symmetry_space_group_name_H-M 'P a -3'
_cell_angle_alpha 90
_cell_angle_beta 90
_cell_angle_gamma 90
_cell_length_a 8.301
_cell_length_b 8.301
_cell_length_c 8.301
_cell_formula_units_Z 8
_cell_volume 571.994
_database_code_amcsd 0012009
_exptl_crystal_density_diffrn 7.672
_cod_duplicate_entry 1001095
_cod_original_sg_symbol_H-M 'P a 3'
_cod_original_formula_sum 'Ba (Cr.5 U.5) O3'
_cod_database_code 9015693
_amcsd_formula_title Ba2CrUO6

loop_
_space_group_symop_operation_xyz
x,y,z
1/2+z,x,1/2-y
z,1/2-x,1/2+y
1/2-z,1/2+x,y
-z,-x,-y
1/2+y,1/2-z,-x
1/2-y,-z,1/2+x
-y,1/2+z,1/2-x
y,z,x
x,1/2-y,1/2+z
1/2-x,1/2+y,z
1/2+x,y,1/2-z
-x,-y,-z
1/2-z,-x,1/2+y
-z,1/2+x,1/2-y
1/2+z,1/2-x,-y
z,x,y
1/2-y,1/2+z,x
1/2+y,z,1/2-x
y,1/2-z,1/2+x
-y,-z,-x
-x,1/2+y,1/2-z
1/2+x,1/2-y,-z
1/2-x,-y,1/2+z

loop_
_atom_site_label
_atom_site_fract_x
_atom_site_fract_y
_atom_site_fract_z
_atom_site_occupancy
Ba1 0.24200 0.24200 0.24200 1.00000
Cr1 0.50000 0.50000 0.50000 0.96000
U1 0.50000 0.50000 0.50000 0.04000
Cr2 0.00000 0.00000 0.00000 0.04000
U2 0.00000 0.00000 0.00000 0.96000
O1 0.26000 0.01000 0.01000 1.00000

loop_
_cod_related_entry_id
_cod_related_entry_database
_cod_related_entry_code
1 AMCSD 0012009
